data_2218794
loop_
_publ_author_name
'Chen, Juan'

_publ_section_title
Chloridobis{<i>N</i>-[(dimethylamino)dimethylsilyl]-2,6-dimethylanilido-\k^2^<i>N</i>,<i>N</i>'}iron(III)
_journal_coeditor_code RK2098
_journal_issue 7
_journal_name_full 'Acta Crystallographica Section E'
_journal_page_first m938
_journal_paper_doi 10.1107/S1600536808018114
_journal_volume 64
_journal_year 2008
_chemical_formula_iupac '[Fe (C12 H21 N2 Si)2 Cl]'
_chemical_formula_moiety 'C24 H42 Cl Fe N4 Si2'
_chemical_formula_sum 'C24 H42 Cl Fe N4 Si2'
_chemical_formula_weight 534.10
_chemical_name_systematic
;
Chloridobis{<i>N</i>-[(dimethylamino)dimethylsilyl]-2,6-dimethylanilido-
\k^2^<i>N</i>,<i>N</i>'}iron(III)
;
_space_group_IT_number 15
_symmetry_cell_setting monoclinic
_symmetry_space_group_name_Hall '-C 2yc'
_symmetry_space_group_name_H-M 'C 1 2/c 1'
_atom_sites_solution_hydrogens geom
_atom_sites_solution_primary direct
_atom_sites_solution_secondary difmap
_audit_creation_method SHELXL97
_cell_angle_alpha 90.00
_cell_angle_beta 122.924(5)
_cell_angle_gamma 90.00
_cell_formula_units_Z 8
_cell_length_a 34.213(5)
_cell_length_b 9.3555(14)
_cell_length_c 20.769(4)
_cell_measurement_reflns_used 7222
_cell_measurement_temperature 293(2)
_cell_measurement_theta_max 27.641
_cell_measurement_theta_min 2.289
_cell_volume 5580.1(16)
_computing_cell_refinement 'SAINT (Bruker, 2000)'
_computing_data_collection 'SMART (Bruker, 2000)'
_computing_data_reduction 'SAINT (Bruker, 2000)'
_computing_molecular_graphics 'SHELXTL/PC (Sheldrick, 2008)'
_computing_publication_material 'SHELXL97 (Sheldrick, 2008)'
_computing_structure_refinement 'SHELXL97 (Sheldrick, 2008)'
_computing_structure_solution 'SHELXS97 (Sheldrick, 2008)'
_diffrn_ambient_temperature 293(2)
_diffrn_measured_fraction_theta_full 0.993
_diffrn_measured_fraction_theta_max 0.993
_diffrn_measurement_device_type 'Bruker SMART area-detector'
_diffrn_measurement_method '\f and \w'
_diffrn_radiation_monochromator Graphite
_diffrn_radiation_source 'Fine--focus sealed tube'
_diffrn_radiation_type MoK\a
_diffrn_radiation_wavelength 0.71073
_diffrn_reflns_av_R_equivalents 0.0308
_diffrn_reflns_av_sigmaI/netI 0.0387
_diffrn_reflns_limit_h_max 33
_diffrn_reflns_limit_h_min -40
_diffrn_reflns_limit_k_max 11
_diffrn_reflns_limit_k_min -11
_diffrn_reflns_limit_l_max 24
_diffrn_reflns_limit_l_min -24
_diffrn_reflns_number 11193
_diffrn_reflns_theta_full 25.01
_diffrn_reflns_theta_max 25.01
_diffrn_reflns_theta_min 1.97
_diffrn_standards_decay_% 6.19
_exptl_absorpt_coefficient_mu 0.741
_exptl_absorpt_correction_T_max 0.8659
_exptl_absorpt_correction_T_min 0.8083
_exptl_absorpt_correction_type multi-scan
_exptl_absorpt_process_details '(SADABS; Sheldrick, 1996)'
_exptl_crystal_colour Black
_exptl_crystal_density_diffrn 1.271
_exptl_crystal_density_method 'Not measured'
_exptl_crystal_description Prism
_exptl_crystal_F_000 2280
_exptl_crystal_size_max 0.30
_exptl_crystal_size_mid 0.25
_exptl_crystal_size_min 0.20
_refine_diff_density_max 0.483
_refine_diff_density_min -0.248
_refine_ls_extinction_method none
_refine_ls_goodness_of_fit_ref 1.060
_refine_ls_hydrogen_treatment constr
_refine_ls_matrix_type full
_refine_ls_number_parameters 301
_refine_ls_number_reflns 4880
_refine_ls_number_restraints 0
_refine_ls_restrained_S_all 1.060
_refine_ls_R_factor_all 0.0423
_refine_ls_R_factor_gt 0.0377
_refine_ls_shift/su_max 0.000
_refine_ls_shift/su_mean 0.000
_refine_ls_structure_factor_coef Fsqd
_refine_ls_weighting_details 'calc w=1/[\s^2^(Fo^2^)+(0.0505P)^2^+4.0594P] where P=(Fo^2^+2Fc^2^)/3'
_refine_ls_weighting_scheme calc
_refine_ls_wR_factor_gt 0.0989
_refine_ls_wR_factor_ref 0.1016
_reflns_number_gt 4359
_reflns_number_total 4880
_reflns_threshold_expression I>2\s(I)
_cod_data_source_file rk2098.cif
_cod_data_source_block I
_cod_depositor_comments
;
The following automatic conversions were performed:
'_symmetry_cell_setting' value 'Monoclinic' changed to 'monoclinic'
according to '/home/saulius/struct/CIF-dictionaries/cif_core.dic'
dictionary named 'cif_core.dic' version 2.4.1 from
2010-06-29.

'_atom_sites_solution_hydrogens' value 'Geom' changed to
'geom' according to '/home/saulius/struct/CIF-dictionaries/cif_core.dic'
dictionary named 'cif_core.dic' version 2.4.1 from
2010-06-29.

'_atom_sites_solution_primary' value 'Direct' changed to
'direct' according to '/home/saulius/struct/CIF-dictionaries/cif_core.dic'
dictionary named 'cif_core.dic' version 2.4.1 from
2010-06-29.

'_atom_sites_solution_secondary' value 'Difmap' changed to
'difmap' according to '/home/saulius/struct/CIF-dictionaries/cif_core.dic'
dictionary named 'cif_core.dic' version 2.4.1 from
2010-06-29.

'_refine_ls_matrix_type' value 'Full' changed to 'full'
according to '/home/saulius/struct/CIF-dictionaries/cif_core.dic'
dictionary named 'cif_core.dic' version 2.4.1 from
2010-06-29.

'_refine_ls_weighting_scheme' value 'Calc' changed to 'calc'
according to '/home/saulius/struct/CIF-dictionaries/cif_core.dic'
dictionary named 'cif_core.dic' version 2.4.1 from 2010-06-29.

Automatic conversion script
Id: cif_fix_enum 1527 2010-12-29 10:47:43Z saulius 

The following automatic conversions were performed:

'_symmetry_cell_setting' value 'Monoclinic' changed to 'monoclinic'
according to /home/saulius/struct/CIF-dictionaries/cif_core.dic
dictionary named 'cif_core.dic' version 2.4.1 from
2010-06-29.

'_atom_sites_solution_hydrogens' value 'Geom' changed to
'geom' according to
/home/saulius/struct/CIF-dictionaries/cif_core.dic dictionary named
'cif_core.dic' version 2.4.1 from
2010-06-29.

'_atom_sites_solution_primary' value 'Direct' changed to
'direct' according to
/home/saulius/struct/CIF-dictionaries/cif_core.dic dictionary named
'cif_core.dic' version 2.4.1 from
2010-06-29.

'_atom_sites_solution_secondary' value 'Difmap' changed
to 'difmap' according to
/home/saulius/struct/CIF-dictionaries/cif_core.dic dictionary named
'cif_core.dic' version 2.4.1 from
2010-06-29.

'_refine_ls_matrix_type' value 'Full' changed to 'full'
according to /home/saulius/struct/CIF-dictionaries/cif_core.dic
dictionary named 'cif_core.dic' version 2.4.1 from
2010-06-29.

'_refine_ls_weighting_scheme' value 'Calc' changed to
'calc' according to
/home/saulius/struct/CIF-dictionaries/cif_core.dic dictionary named
'cif_core.dic' version 2.4.1 from 2010-06-29.

Automatic conversion script
Id: cif_fix_values 1715 2011-07-08 13:25:40Z adriana 
;
_cod_original_sg_symbol_H-M 'C 2/c'
_cod_database_code 2218794
_cod_database_fobs_code 2218794

loop_
_symmetry_equiv_pos_as_xyz
'x, y, z'
'-x, y, -z+1/2'
'x+1/2, y+1/2, z'
'-x+1/2, y+1/2, -z+1/2'
'-x, -y, -z'
'x, -y, z-1/2'
'-x+1/2, -y+1/2, -z'
'x+1/2, -y+1/2, z-1/2'

loop_
_atom_site_type_symbol
_atom_site_label
_atom_site_fract_x
_atom_site_fract_y
_atom_site_fract_z
_atom_site_U_iso_or_equiv
_atom_site_adp_type
_atom_site_calc_flag
_atom_site_refinement_flags
_atom_site_occupancy
Fe Fe1 0.152240(10) 0.34361(3) 0.065107(16) 0.03404(12) Uani d . 1
Cl Cl1 0.22982(2) 0.30852(7) 0.13642(4) 0.05195(17) Uani d . 1
Si Si1 0.14458(2) 0.46111(7) 0.18176(3) 0.04116(17) Uani d . 1
Si Si2 0.12728(2) 0.23365(7) -0.07896(3) 0.04149(17) Uani d . 1
N N1 0.12489(6) 0.31269(19) 0.12496(10) 0.0340(4) Uani d . 1
N N2 0.15405(6) 0.5619(2) 0.11810(10) 0.0406(4) Uani d . 1
N N3 0.12899(6) 0.3964(2) -0.04016(10) 0.0378(4) Uani d . 1
N N4 0.13464(7) 0.1293(2) -0.00134(11) 0.0429(5) Uani d . 1
C C1 0.10023(8) 0.1984(2) 0.13210(11) 0.0353(5) Uani d . 1
C C2 0.12431(9) 0.0830(3) 0.18117(12) 0.0436(5) Uani d . 1
C C3 0.09884(11) -0.0285(3) 0.18479(15) 0.0602(7) Uani d . 1
H H3 0.1146 -0.1061 0.2165 0.072 Uiso calc R 1
C C4 0.05127(12) -0.0272(3) 0.14302(17) 0.0735(9) Uani d . 1
H H4 0.0349 -0.1021 0.1471 0.088 Uiso calc R 1
C C5 0.02808(10) 0.0852(4) 0.09519(17) 0.0655(8) Uani d . 1
H H5 -0.0043 0.0856 0.0664 0.079 Uiso calc R 1
C C6 0.05161(8) 0.1980(3) 0.08872(14) 0.0454(6) Uani d . 1
C C7 0.17639(9) 0.0764(3) 0.22785(15) 0.0592(7) Uani d . 1
H H7A 0.1884 0.1382 0.2716 0.089 Uiso calc R 1
H H7B 0.1880 0.1067 0.1971 0.089 Uiso calc R 1
H H7C 0.1862 -0.0200 0.2449 0.089 Uiso calc R 1
C C8 0.02459(9) 0.3161(3) 0.03210(17) 0.0633(8) Uani d . 1
H H8A -0.0076 0.2892 0.0003 0.095 Uiso calc R 1
H H8B 0.0369 0.3318 0.0007 0.095 Uiso calc R 1
H H8C 0.0273 0.4022 0.0594 0.095 Uiso calc R 1
C C9 0.10149(11) 0.5424(3) 0.19894(18) 0.0663(8) Uani d . 1
H H9A 0.0733 0.5628 0.1507 0.099 Uiso calc R 1
H H9B 0.1140 0.6295 0.2275 0.099 Uiso calc R 1
H H9C 0.0950 0.4770 0.2276 0.099 Uiso calc R 1
C C10 0.20056(10) 0.4460(3) 0.27514(14) 0.0636(8) Uani d . 1
H H10A 0.1963 0.3900 0.3096 0.095 Uiso calc R 1
H H10B 0.2114 0.5396 0.2963 0.095 Uiso calc R 1
H H10C 0.2231 0.4004 0.2680 0.095 Uiso calc R 1
C C11 0.19600(10) 0.6507(3) 0.15052(17) 0.0588(7) Uani d . 1
H H11A 0.1986 0.6870 0.1098 0.088 Uiso calc R 1
H H11B 0.2229 0.5940 0.1846 0.088 Uiso calc R 1
H H11C 0.1939 0.7290 0.1783 0.088 Uiso calc R 1
C C12 0.11329(10) 0.6484(3) 0.06259(14) 0.0519(6) Uani d . 1
H H12A 0.1105 0.7291 0.0884 0.078 Uiso calc R 1
H H12B 0.0856 0.5911 0.0406 0.078 Uiso calc R 1
H H12C 0.1173 0.6814 0.0227 0.078 Uiso calc R 1
C C13 0.12223(9) 0.5265(3) -0.07968(12) 0.0423(5) Uani d . 1
C C14 0.16070(10) 0.6008(3) -0.07176(14) 0.0513(6) Uani d . 1
C C15 0.15268(13) 0.7255(3) -0.11318(18) 0.0683(8) Uani d . 1
H H15 0.1779 0.7744 -0.1081 0.082 Uiso calc R 1
C C16 0.10921(15) 0.7785(3) -0.16087(19) 0.0781(10) Uani d . 1
H H16 0.1047 0.8606 -0.1894 0.094 Uiso calc R 1
C C17 0.07203(13) 0.7101(3) -0.16673(16) 0.0698(9) Uani d . 1
H H17 0.0424 0.7488 -0.1981 0.084 Uiso calc R 1
C C18 0.07738(9) 0.5847(3) -0.12716(13) 0.0518(6) Uani d . 1
C C19 0.20951(10) 0.5485(4) -0.02041(18) 0.0703(8) Uani d . 1
H H19A 0.2145 0.4681 -0.0438 0.106 Uiso calc R 1
H H19B 0.2146 0.5202 0.0280 0.106 Uiso calc R 1
H H19C 0.2308 0.6236 -0.0124 0.106 Uiso calc R 1
C C20 0.03569(10) 0.5156(4) -0.13425(16) 0.0689(8) Uani d . 1
H H20A 0.0120 0.5862 -0.1486 0.103 Uiso calc R 1
H H20B 0.0444 0.4740 -0.0859 0.103 Uiso calc R 1
H H20C 0.0240 0.4424 -0.1728 0.103 Uiso calc R 1
C C21 0.17490(11) 0.1969(4) -0.09351(19) 0.0697(8) Uani d . 1
H H21A 0.1721 0.2593 -0.1325 0.105 Uiso calc R 1
H H21B 0.1731 0.0993 -0.1092 0.105 Uiso calc R 1
H H21C 0.2043 0.2130 -0.0464 0.105 Uiso calc R 1
C C22 0.07192(11) 0.1936(4) -0.17116(15) 0.0676(8) Uani d . 1
H H22A 0.0464 0.1994 -0.1642 0.101 Uiso calc R 1
H H22B 0.0734 0.0991 -0.1878 0.101 Uiso calc R 1
H H22C 0.0674 0.2618 -0.2092 0.101 Uiso calc R 1
C C23 0.17204(12) 0.0207(3) 0.03273(17) 0.0708(9) Uani d . 1
H H23A 0.1764 -0.0137 0.0798 0.106 Uiso calc R 1
H H23B 0.2005 0.0628 0.0430 0.106 Uiso calc R 1
H H23C 0.1635 -0.0575 -0.0024 0.106 Uiso calc R 1
C C24 0.09130(11) 0.0623(3) -0.01730(16) 0.0653(8) Uani d . 1
H H24A 0.0824 -0.0128 -0.0542 0.098 Uiso calc R 1
H H24B 0.0670 0.1328 -0.0373 0.098 Uiso calc R 1
H H24C 0.0962 0.0233 0.0293 0.098 Uiso calc R 1

loop_
_atom_site_aniso_label
_atom_site_aniso_U_11
_atom_site_aniso_U_22
_atom_site_aniso_U_33
_atom_site_aniso_U_12
_atom_site_aniso_U_13
_atom_site_aniso_U_23
Fe1 0.03341(19) 0.0380(2) 0.02983(18) 0.00023(12) 0.01659(14) 0.00240(12)
Cl1 0.0352(3) 0.0610(4) 0.0520(4) 0.0044(3) 0.0187(3) 0.0056(3)
Si1 0.0515(4) 0.0366(4) 0.0383(3) -0.0044(3) 0.0262(3) -0.0041(3)
Si2 0.0463(4) 0.0460(4) 0.0349(3) -0.0003(3) 0.0238(3) -0.0015(3)
N1 0.0364(10) 0.0324(10) 0.0327(9) -0.0003(7) 0.0184(8) 0.0014(7)
N2 0.0453(11) 0.0340(10) 0.0378(10) -0.0027(8) 0.0195(9) -0.0011(8)
N3 0.0398(10) 0.0421(11) 0.0309(9) 0.0008(8) 0.0188(8) 0.0046(8)
N4 0.0540(12) 0.0366(11) 0.0417(10) -0.0031(9) 0.0283(10) -0.0028(8)
C1 0.0443(13) 0.0349(12) 0.0311(10) -0.0026(9) 0.0235(10) -0.0021(9)
C2 0.0594(15) 0.0361(13) 0.0357(11) -0.0013(11) 0.0262(11) 0.0001(10)
C3 0.090(2) 0.0411(15) 0.0479(14) -0.0125(14) 0.0362(15) 0.0017(12)
C4 0.094(2) 0.066(2) 0.0643(18) -0.0380(18) 0.0450(18) -0.0039(16)
C5 0.0549(16) 0.082(2) 0.0620(17) -0.0256(15) 0.0330(14) -0.0072(16)
C6 0.0433(13) 0.0517(15) 0.0446(13) -0.0067(11) 0.0261(11) -0.0054(11)
C7 0.0598(17) 0.0522(17) 0.0521(15) 0.0127(13) 0.0217(13) 0.0133(12)
C8 0.0403(15) 0.072(2) 0.0651(18) 0.0058(13) 0.0207(13) 0.0056(15)
C9 0.093(2) 0.0542(18) 0.0779(19) 0.0006(15) 0.0636(19) -0.0101(15)
C10 0.0754(19) 0.0621(18) 0.0380(13) -0.0143(15) 0.0210(13) -0.0044(12)
C11 0.0670(18) 0.0471(16) 0.0627(17) -0.0190(13) 0.0355(15) -0.0070(13)
C12 0.0638(17) 0.0430(15) 0.0462(14) 0.0108(12) 0.0281(13) 0.0065(11)
C13 0.0580(15) 0.0417(14) 0.0306(11) 0.0025(11) 0.0263(11) 0.0014(9)
C14 0.0726(18) 0.0434(14) 0.0493(14) -0.0058(13) 0.0406(14) -0.0016(11)
C15 0.114(3) 0.0445(17) 0.0706(19) -0.0082(17) 0.066(2) 0.0001(14)
C16 0.131(3) 0.0469(18) 0.067(2) 0.010(2) 0.060(2) 0.0141(15)
C17 0.093(2) 0.0611(19) 0.0468(15) 0.0274(17) 0.0328(16) 0.0147(14)
C18 0.0639(16) 0.0548(16) 0.0344(12) 0.0122(13) 0.0251(12) 0.0048(11)
C19 0.0643(18) 0.073(2) 0.079(2) -0.0185(16) 0.0427(17) 0.0017(16)
C20 0.0528(16) 0.090(2) 0.0506(15) 0.0207(16) 0.0198(13) 0.0096(15)
C21 0.086(2) 0.069(2) 0.084(2) 0.0023(16) 0.0652(19) -0.0030(16)
C22 0.070(2) 0.072(2) 0.0424(14) -0.0015(15) 0.0191(14) -0.0119(14)
C23 0.100(2) 0.0492(17) 0.0574(16) 0.0246(16) 0.0392(17) 0.0058(13)
C24 0.088(2) 0.0653(19) 0.0614(16) -0.0338(16) 0.0529(16) -0.0209(14)

loop_
_atom_type_symbol
_atom_type_description
_atom_type_scat_dispersion_real
_atom_type_scat_dispersion_imag
_atom_type_scat_source
C C 0.0033 0.0016 'International Tables Vol C Tables 4.2.6.8 and 6.1.1.4'
H H 0.0000 0.0000 'International Tables Vol C Tables 4.2.6.8 and 6.1.1.4'
N N 0.0061 0.0033 'International Tables Vol C Tables 4.2.6.8 and 6.1.1.4'
Si Si 0.0817 0.0704 'International Tables Vol C Tables 4.2.6.8 and 6.1.1.4'
Cl Cl 0.1484 0.1585 'International Tables Vol C Tables 4.2.6.8 and 6.1.1.4'
Fe Fe 0.3463 0.8444 'International Tables Vol C Tables 4.2.6.8 and 6.1.1.4'

loop_
_geom_angle_atom_site_label_1
_geom_angle_atom_site_label_2
_geom_angle_atom_site_label_3
_geom_angle
N3 Fe1 N1 135.57(8)
N3 Fe1 Cl1 113.14(6)
N1 Fe1 Cl1 111.29(6)
N3 Fe1 N2 101.58(7)
N1 Fe1 N2 73.95(7)
Cl1 Fe1 N2 95.68(5)
N3 Fe1 N4 74.63(7)
N1 Fe1 N4 101.10(7)
Cl1 Fe1 N4 95.59(5)
N2 Fe1 N4 168.71(7)
N1 Si1 N2 94.59(9)
N1 Si1 C10 117.27(12)
N2 Si1 C10 108.36(11)
N1 Si1 C9 114.20(12)
N2 Si1 C9 114.01(12)
C10 Si1 C9 107.93(15)
N3 Si2 N4 96.30(9)
N3 Si2 C21 115.89(13)
N4 Si2 C21 110.08(13)
N3 Si2 C22 114.84(12)
N4 Si2 C22 112.69(13)
C21 Si2 C22 106.86(15)
C1 N1 Si1 125.09(14)
C1 N1 Fe1 134.44(14)
Si1 N1 Fe1 100.08(9)
C11 N2 C12 108.7(2)
C11 N2 Si1 118.92(16)
C12 N2 Si1 113.07(16)
C11 N2 Fe1 119.09(16)
C12 N2 Fe1 110.11(14)
Si1 N2 Fe1 85.25(8)
C13 N3 Si2 122.68(14)
C13 N3 Fe1 135.24(15)
Si2 N3 Fe1 101.10(9)
C24 N4 C23 108.6(2)
C24 N4 Si2 113.57(17)
C23 N4 Si2 117.99(17)
C24 N4 Fe1 113.94(16)
C23 N4 Fe1 115.57(16)
Si2 N4 Fe1 85.87(8)
C6 C1 C2 119.3(2)
C6 C1 N1 120.2(2)
C2 C1 N1 120.5(2)
C3 C2 C1 118.7(2)
C3 C2 C7 119.7(2)
C1 C2 C7 121.6(2)
C4 C3 C2 121.7(3)
C4 C3 H3 119.1
C2 C3 H3 119.1
C5 C4 C3 119.3(3)
C5 C4 H4 120.4
C3 C4 H4 120.4
C4 C5 C6 121.4(3)
C4 C5 H5 119.3
C6 C5 H5 119.3
C5 C6 C1 119.6(2)
C5 C6 C8 119.6(2)
C1 C6 C8 120.8(2)
C2 C7 H7A 109.5
C2 C7 H7B 109.5
H7A C7 H7B 109.5
C2 C7 H7C 109.5
H7A C7 H7C 109.5
H7B C7 H7C 109.5
C6 C8 H8A 109.5
C6 C8 H8B 109.5
H8A C8 H8B 109.5
C6 C8 H8C 109.5
H8A C8 H8C 109.5
H8B C8 H8C 109.5
Si1 C9 H9A 109.5
Si1 C9 H9B 109.5
H9A C9 H9B 109.5
Si1 C9 H9C 109.5
H9A C9 H9C 109.5
H9B C9 H9C 109.5
Si1 C10 H10A 109.5
Si1 C10 H10B 109.5
H10A C10 H10B 109.5
Si1 C10 H10C 109.5
H10A C10 H10C 109.5
H10B C10 H10C 109.5
N2 C11 H11A 109.5
N2 C11 H11B 109.5
H11A C11 H11B 109.5
N2 C11 H11C 109.5
H11A C11 H11C 109.5
H11B C11 H11C 109.5
N2 C12 H12A 109.5
N2 C12 H12B 109.5
H12A C12 H12B 109.5
N2 C12 H12C 109.5
H12A C12 H12C 109.5
H12B C12 H12C 109.5
C18 C13 N3 120.8(2)
C18 C13 C14 118.8(2)
N3 C13 C14 120.4(2)
C15 C14 C13 118.9(3)
C15 C14 C19 119.1(3)
C13 C14 C19 122.0(2)
C16 C15 C14 122.0(3)
C16 C15 H15 119.0
C14 C15 H15 119.0
C15 C16 C17 119.5(3)
C15 C16 H16 120.3
C17 C16 H16 120.3
C16 C17 C18 121.7(3)
C16 C17 H17 119.1
C18 C17 H17 119.1
C17 C18 C13 119.1(3)
C17 C18 C20 119.7(3)
C13 C18 C20 121.3(2)
C14 C19 H19A 109.5
C14 C19 H19B 109.5
H19A C19 H19B 109.5
C14 C19 H19C 109.5
H19A C19 H19C 109.5
H19B C19 H19C 109.5
C18 C20 H20A 109.5
C18 C20 H20B 109.5
H20A C20 H20B 109.5
C18 C20 H20C 109.5
H20A C20 H20C 109.5
H20B C20 H20C 109.5
Si2 C21 H21A 109.5
Si2 C21 H21B 109.5
H21A C21 H21B 109.5
Si2 C21 H21C 109.5
H21A C21 H21C 109.5
H21B C21 H21C 109.5
Si2 C22 H22A 109.5
Si2 C22 H22B 109.5
H22A C22 H22B 109.5
Si2 C22 H22C 109.5
H22A C22 H22C 109.5
H22B C22 H22C 109.5
N4 C23 H23A 109.5
N4 C23 H23B 109.5
H23A C23 H23B 109.5
N4 C23 H23C 109.5
H23A C23 H23C 109.5
H23B C23 H23C 109.5
N4 C24 H24A 109.5
N4 C24 H24B 109.5
H24A C24 H24B 109.5
N4 C24 H24C 109.5
H24A C24 H24C 109.5
H24B C24 H24C 109.5

loop_
_geom_bond_atom_site_label_1
_geom_bond_atom_site_label_2
_geom_bond_distance
Fe1 N3 1.9406(17)
Fe1 N1 1.9412(18)
Fe1 Cl1 2.2523(7)
Fe1 N2 2.3050(19)
Fe1 N4 2.3203(19)
Si1 N1 1.7058(18)
Si1 N2 1.791(2)
Si1 C10 1.847(3)
Si1 C9 1.858(3)
Si2 N3 1.709(2)
Si2 N4 1.782(2)
Si2 C21 1.844(3)
Si2 C22 1.858(3)
N1 C1 1.419(3)
N2 C11 1.467(3)
N2 C12 1.477(3)
N3 C13 1.415(3)
N4 C24 1.472(3)
N4 C23 1.478(3)
C1 C6 1.396(3)
C1 C2 1.404(3)
C2 C3 1.387(4)
C2 C7 1.497(4)
C3 C4 1.366(4)
C3 H3 0.9300
C4 C5 1.366(4)
C4 H4 0.9300
C5 C6 1.377(4)
C5 H5 0.9300
C6 C8 1.508(4)
C7 H7A 0.9600
C7 H7B 0.9600
C7 H7C 0.9600
C8 H8A 0.9600
C8 H8B 0.9600
C8 H8C 0.9600
C9 H9A 0.9600
C9 H9B 0.9600
C9 H9C 0.9600
C10 H10A 0.9600
C10 H10B 0.9600
C10 H10C 0.9600
C11 H11A 0.9600
C11 H11B 0.9600
C11 H11C 0.9600
C12 H12A 0.9600
C12 H12B 0.9600
C12 H12C 0.9600
C13 C18 1.407(3)
C13 C14 1.417(4)
C14 C15 1.386(4)
C14 C19 1.493(4)
C15 C16 1.355(5)
C15 H15 0.9300
C16 C17 1.369(5)
C16 H16 0.9300
C17 C18 1.386(4)
C17 H17 0.9300
C18 C20 1.499(4)
C19 H19A 0.9600
C19 H19B 0.9600
C19 H19C 0.9600
C20 H20A 0.9600
C20 H20B 0.9600
C20 H20C 0.9600
C21 H21A 0.9600
C21 H21B 0.9600
C21 H21C 0.9600
C22 H22A 0.9600
C22 H22B 0.9600
C22 H22C 0.9600
C23 H23A 0.9600
C23 H23B 0.9600
C23 H23C 0.9600
C24 H24A 0.9600
C24 H24B 0.9600
C24 H24C 0.9600
